data_1504150
loop_
_publ_author_name
'Chen, Peiling'
'Carroll, Patrick J.'
'Sieburth, Scott McN'

_publ_section_title
;
 3-4'-Bipiperidines via sequential [4 + 4]-[3,3]-retro-Mannich reactions.
;
_journal_issue 20
_journal_name_full 'Organic letters'
_journal_page_first 4540
_journal_page_last 4543
_journal_paper_doi 10.1021/ol901743p
_journal_volume 11
_journal_year 2009
_chemical_formula_sum 'C16 H26 N2 O4'
_chemical_formula_weight 310.39
_space_group_IT_number 148
_symmetry_cell_setting rhombohedral
_symmetry_Int_Tables_number 148
_symmetry_space_group_name_Hall '-R 3'
_symmetry_space_group_name_H-M 'R -3 :H'
_atom_sites_solution_hydrogens geom
_atom_sites_solution_primary direct
_audit_creation_method SHELXL-97
_cell_angle_alpha 90.00
_cell_angle_beta 90.00
_cell_angle_gamma 120.00
_cell_formula_units_Z 18
_cell_length_a 28.990(2)
_cell_length_b 28.990(2)
_cell_length_c 10.1877(7)
_cell_measurement_temperature 143(1)
_cell_volume 7414.9(9)
_computing_data_collection 'CrystalClear (Rigaku, 1999)'
_computing_data_reduction 'CrystalClear (Rigaku, 1999)'
_computing_structure_refinement 'SHELXL-97 (Sheldrick, 1997)'
_computing_structure_solution 'SIR97 (Altomare, 1999)'
_diffrn_ambient_temperature 143(1)
_diffrn_measured_fraction_theta_full 0.999
_diffrn_measured_fraction_theta_max 0.999
_diffrn_measurement_device 'CCD Area Detector'
_diffrn_measurement_device_type 'Rigaku Mercury'
_diffrn_measurement_method 'phi and omega rotations'
_diffrn_radiation_monochromator graphite
_diffrn_radiation_source 'rotating anode'
_diffrn_radiation_type MoK\a
_diffrn_radiation_wavelength 0.71069
_diffrn_reflns_av_R_equivalents 0.0202
_diffrn_reflns_av_sigmaI/netI 0.0200
_diffrn_reflns_limit_h_max 34
_diffrn_reflns_limit_h_min -34
_diffrn_reflns_limit_k_max 34
_diffrn_reflns_limit_k_min -34
_diffrn_reflns_limit_l_max 12
_diffrn_reflns_limit_l_min -10
_diffrn_reflns_number 20469
_diffrn_reflns_theta_full 25.02
_diffrn_reflns_theta_max 25.02
_diffrn_reflns_theta_min 2.57
_exptl_absorpt_coefficient_mu 0.090
_exptl_absorpt_correction_type none
_exptl_crystal_density_diffrn 1.251
_exptl_crystal_density_method 'not measured'
_exptl_crystal_F_000 3024
_exptl_crystal_size_max 0.30
_exptl_crystal_size_mid 0.28
_exptl_crystal_size_min 0.18
_refine_diff_density_max 0.246
_refine_diff_density_min -0.260
_refine_diff_density_rms 0.038
_refine_ls_extinction_method none
_refine_ls_goodness_of_fit_ref 1.075
_refine_ls_hydrogen_treatment constr
_refine_ls_matrix_type full
_refine_ls_number_parameters 202
_refine_ls_number_reflns 2920
_refine_ls_number_restraints 0
_refine_ls_restrained_S_all 1.075
_refine_ls_R_factor_all 0.0432
_refine_ls_R_factor_gt 0.0372
_refine_ls_shift/su_max 0.001
_refine_ls_shift/su_mean 0.000
_refine_ls_structure_factor_coef Fsqd
_refine_ls_weighting_details 'calc w=1/[\s^2^(Fo^2^)+(0.0636P)^2^+2.1213P] where P=(Fo^2^+2Fc^2^)/3'
_refine_ls_weighting_scheme calc
_refine_ls_wR_factor_gt 0.1008
_refine_ls_wR_factor_ref 0.1053
_reflns_number_gt 2455
_reflns_number_total 2920
_reflns_threshold_expression >2sigma(I)
_cod_data_source_file ol901743p_si_001.cif
_cod_data_source_block shelxl
_cod_depositor_comments
;
The following automatic conversions were performed:
'_atom_site_symetry_multiplicity' tag replaced with
'_atom_site_symmetry_multiplicity'.

Automatic conversion script
Id: cif_correct_tags 1440 2010-10-19 06:21:57Z saulius 
;
_cod_original_cell_volume 7415.0(9)
_cod_original_sg_symbol_H-M 'R -3       '
_cod_database_code 1504150

loop_
_symmetry_equiv_pos_as_xyz
'x, y, z'
'-y, x-y, z'
'-x+y, -x, z'
'x+2/3, y+1/3, z+1/3'
'-y+2/3, x-y+1/3, z+1/3'
'-x+y+2/3, -x+1/3, z+1/3'
'x+1/3, y+2/3, z+2/3'
'-y+1/3, x-y+2/3, z+2/3'
'-x+y+1/3, -x+2/3, z+2/3'
'-x, -y, -z'
'y, -x+y, -z'
'x-y, x, -z'
'-x+2/3, -y+1/3, -z+1/3'
'y+2/3, -x+y+1/3, -z+1/3'
'x-y+2/3, x+1/3, -z+1/3'
'-x+1/3, -y+2/3, -z+2/3'
'y+1/3, -x+y+2/3, -z+2/3'
'x-y+1/3, x+2/3, -z+2/3'

loop_
_atom_site_label
_atom_site_type_symbol
_atom_site_fract_x
_atom_site_fract_y
_atom_site_fract_z
_atom_site_U_iso_or_equiv
_atom_site_adp_type
_atom_site_occupancy
_atom_site_symmetry_multiplicity
_atom_site_calc_flag
_atom_site_refinement_flags
C1 C 0.79515(5) 0.06813(5) 0.00442(13) 0.0213(3) Uani 1 1 d .
C2 C 0.76475(5) 0.09613(5) -0.02823(12) 0.0213(3) Uani 1 1 d .
C3 C 0.72309(5) 0.03034(6) -0.20582(15) 0.0336(4) Uani 1 1 d .
H3A H 0.7045 0.0281 -0.2868 0.045 Uiso 1 1 calc R
H3B H 0.7010 -0.0015 -0.1548 0.045 Uiso 1 1 calc R
C4 C 0.77590(5) 0.03378(6) -0.23684(14) 0.0317(3) Uani 1 1 d .
H4A H 0.7973 0.0646 -0.2916 0.042 Uiso 1 1 calc R
H4B H 0.7698 0.0022 -0.2843 0.042 Uiso 1 1 calc R
C5 C 0.80506(5) 0.03835(5) -0.10906(13) 0.0259(3) Uani 1 1 d .
H5 H 0.7962 0.0027 -0.0793 0.034 Uiso 1 1 calc R
C6 C 0.86633(5) 0.07666(5) -0.09712(13) 0.0252(3) Uani 1 1 d .
H6 H 0.8847 0.0571 -0.0749 0.034 Uiso 1 1 calc R
C7 C 0.89498(5) 0.11644(6) -0.20692(14) 0.0325(3) Uani 1 1 d .
H7A H 0.8849 0.0979 -0.2905 0.043 Uiso 1 1 calc R
H7B H 0.9331 0.1314 -0.1964 0.043 Uiso 1 1 calc R
C8 C 0.88230(6) 0.16161(6) -0.20907(14) 0.0336(3) Uani 1 1 d .
H8A H 0.9035 0.1870 -0.2766 0.045 Uiso 1 1 calc R
H8B H 0.8451 0.1472 -0.2316 0.045 Uiso 1 1 calc R
C9 C 0.89311(5) 0.18993(5) -0.08025(14) 0.0255(3) Uani 1 1 d .
C10 C 0.85736(5) 0.10246(5) 0.02705(13) 0.0207(3) Uani 1 1 d .
C11 C 0.77518(5) 0.03637(5) 0.13111(13) 0.0251(3) Uani 1 1 d .
H11A H 0.7660 0.0553 0.1950 0.033 Uiso 1 1 calc R
H11B H 0.7441 0.0018 0.1148 0.033 Uiso 1 1 calc R
C12 C 0.86515(5) 0.08297(5) 0.16132(13) 0.0233(3) Uani 1 1 d .
H12 H 0.8641 0.1063 0.2295 0.031 Uiso 1 1 calc R
C13 C 0.91542(5) 0.08023(5) 0.17855(14) 0.0302(3) Uani 1 1 d .
H13A H 0.9455 0.1149 0.1573 0.040 Uiso 1 1 calc R
H13B H 0.9150 0.0550 0.1154 0.040 Uiso 1 1 calc R
C14 C 0.92459(6) 0.06429(6) 0.31459(15) 0.0346(4) Uani 1 1 d .
H14 H 0.8941 0.0293 0.3357 0.046 Uiso 1 1 calc R
C15 C 0.97411(7) 0.05892(8) 0.3115(2) 0.0549(5) Uani 1 1 d .
H15A H 1.0047 0.0929 0.2923 0.082 Uiso 1 1 calc R
H15B H 0.9702 0.0338 0.2448 0.082 Uiso 1 1 calc R
H15C H 0.9787 0.0466 0.3953 0.082 Uiso 1 1 calc R
C16 C 0.92946(8) 0.10271(8) 0.42114(18) 0.0551(5) Uani 1 1 d .
H16A H 0.9354 0.0908 0.5040 0.083 Uiso 1 1 calc R
H16B H 0.8972 0.1043 0.4253 0.083 Uiso 1 1 calc R
H16C H 0.9589 0.1375 0.4019 0.083 Uiso 1 1 calc R
N1 N 0.73232(4) 0.07746(4) -0.13166(11) 0.0275(3) Uani 1 1 d .
H1 H 0.7160 0.0939 -0.1560 0.037 Uiso 1 1 calc R
N2 N 0.88405(4) 0.16000(4) 0.02729(11) 0.0221(3) Uani 1 1 d .
H2 H 0.8948 0.1761 0.1014 0.029 Uiso 1 1 calc R
O1 O 0.76918(4) 0.13354(3) 0.03932(9) 0.0267(2) Uani 1 1 d .
O2 O 0.91090(4) 0.23859(4) -0.07239(10) 0.0349(3) Uani 1 1 d .
O3 O 0.81910(3) 0.03078(3) 0.17658(9) 0.0258(2) Uani 1 1 d .
O4 O 0.78136(4) 0.01464(4) 0.44436(10) 0.0376(3) Uani 1 1 d .
H4C H 0.7998 0.0159 0.3647 0.060 Uiso 1 1 d .
H4D H 0.7759 0.0437 0.4385 0.060 Uiso 1 1 d .

loop_
_atom_site_aniso_label
_atom_site_aniso_U_11
_atom_site_aniso_U_22
_atom_site_aniso_U_33
_atom_site_aniso_U_23
_atom_site_aniso_U_13
_atom_site_aniso_U_12
C1 0.0213(6) 0.0182(6) 0.0215(7) -0.0041(5) -0.0001(5) 0.0077(5)
C2 0.0198(6) 0.0191(6) 0.0205(7) -0.0006(5) 0.0026(5) 0.0062(5)
C3 0.0305(7) 0.0334(8) 0.0320(9) -0.0143(6) -0.0083(6) 0.0123(6)
C4 0.0318(7) 0.0321(7) 0.0278(8) -0.0137(6) -0.0034(6) 0.0135(6)
C5 0.0273(7) 0.0215(6) 0.0275(8) -0.0055(5) 0.0013(5) 0.0111(5)
C6 0.0261(7) 0.0270(7) 0.0246(8) -0.0051(5) 0.0006(5) 0.0149(6)
C7 0.0277(7) 0.0391(8) 0.0249(8) -0.0043(6) 0.0045(6) 0.0124(6)
C8 0.0342(8) 0.0340(8) 0.0241(8) 0.0067(6) 0.0019(6) 0.0107(6)
C9 0.0190(6) 0.0247(7) 0.0306(8) 0.0044(5) 0.0028(5) 0.0093(5)
C10 0.0211(6) 0.0180(6) 0.0217(7) -0.0024(5) -0.0004(5) 0.0089(5)
C11 0.0233(6) 0.0211(6) 0.0289(8) 0.0003(5) 0.0024(5) 0.0095(5)
C12 0.0262(7) 0.0193(6) 0.0228(7) -0.0007(5) 0.0009(5) 0.0103(5)
C13 0.0297(7) 0.0298(7) 0.0322(9) 0.0025(6) -0.0006(6) 0.0158(6)
C14 0.0355(8) 0.0307(7) 0.0371(9) 0.0072(6) -0.0039(6) 0.0163(6)
C15 0.0558(11) 0.0646(12) 0.0583(12) 0.0087(9) -0.0096(9) 0.0406(9)
C16 0.0726(12) 0.0695(12) 0.0372(10) -0.0053(9) -0.0165(9) 0.0460(10)
N1 0.0279(6) 0.0295(6) 0.0265(7) -0.0066(5) -0.0056(5) 0.0154(5)
N2 0.0220(5) 0.0186(5) 0.0224(6) -0.0016(4) -0.0025(4) 0.0077(4)
O1 0.0318(5) 0.0256(5) 0.0259(6) -0.0069(4) -0.0037(4) 0.0167(4)
O2 0.0364(5) 0.0230(5) 0.0439(7) 0.0078(4) 0.0073(5) 0.0139(4)
O3 0.0275(5) 0.0195(4) 0.0302(6) 0.0034(4) 0.0022(4) 0.0115(4)
O4 0.0463(6) 0.0375(6) 0.0335(6) 0.0124(4) 0.0117(5) 0.0244(5)

loop_
_atom_type_symbol
_atom_type_description
_atom_type_scat_dispersion_real
_atom_type_scat_dispersion_imag
_atom_type_scat_source
C C 0.0033 0.0016 'International Tables Vol C Tables 4.2.6.8 and 6.1.1.4'
H H 0.0000 0.0000 'International Tables Vol C Tables 4.2.6.8 and 6.1.1.4'
N N 0.0061 0.0033 'International Tables Vol C Tables 4.2.6.8 and 6.1.1.4'
O O 0.0106 0.0060 'International Tables Vol C Tables 4.2.6.8 and 6.1.1.4'

loop_
_geom_angle_atom_site_label_1
_geom_angle_atom_site_label_2
_geom_angle_atom_site_label_3
_geom_angle
C2 C1 C11 111.46(10)
C2 C1 C5 117.17(11)
C11 C1 C5 114.53(10)
C2 C1 C10 118.96(10)
C11 C1 C10 103.08(10)
C5 C1 C10 89.35(9)
O1 C2 N1 122.62(12)
O1 C2 C1 121.25(11)
N1 C2 C1 116.11(11)
N1 C3 C4 109.79(11)
C3 C4 C5 109.03(12)
C4 C5 C1 115.86(11)
C4 C5 C6 120.96(12)
C1 C5 C6 90.42(9)
C7 C6 C10 113.12(11)
C7 C6 C5 118.59(11)
C10 C6 C5 90.07(9)
C6 C7 C8 112.72(11)
C9 C8 C7 112.57(12)
O2 C9 N2 121.32(13)
O2 C9 C8 122.37(12)
N2 C9 C8 116.28(11)
N2 C10 C12 109.26(10)
N2 C10 C6 115.73(10)
C12 C10 C6 117.10(10)
N2 C10 C1 120.68(10)
C12 C10 C1 103.24(9)
C6 C10 C1 89.49(9)
O3 C11 C1 104.53(9)
O3 C12 C13 110.15(10)
O3 C12 C10 104.62(10)
C13 C12 C10 116.46(11)
C12 C13 C14 116.15(12)
C16 C14 C15 110.23(14)
C16 C14 C13 113.31(12)
C15 C14 C13 109.18(13)
C2 N1 C3 123.33(11)
C9 N2 C10 124.36(11)
C11 O3 C12 104.75(9)

loop_
_geom_bond_atom_site_label_1
_geom_bond_atom_site_label_2
_geom_bond_distance
C1 C2 1.5039(17)
C1 C11 1.5218(18)
C1 C5 1.5533(17)
C1 C10 1.5816(16)
C2 O1 1.2357(15)
C2 N1 1.3335(17)
C3 N1 1.4638(17)
C3 C4 1.5170(19)
C4 C5 1.521(2)
C5 C6 1.5591(17)
C6 C7 1.5209(19)
C6 C10 1.5561(18)
C7 C8 1.527(2)
C8 C9 1.496(2)
C9 O2 1.2390(16)
C9 N2 1.3394(17)
C10 N2 1.4460(15)
C10 C12 1.5391(18)
C11 O3 1.4382(15)
C12 O3 1.4407(14)
C12 C13 1.5088(18)
C13 C14 1.526(2)
C14 C16 1.510(2)
C14 C15 1.520(2)

loop_
_geom_hbond_atom_site_label_D
_geom_hbond_atom_site_label_H
_geom_hbond_atom_site_label_A
_geom_hbond_distance_DH
_geom_hbond_distance_HA
_geom_hbond_distance_DA
_geom_hbond_angle_DHA
_geom_hbond_site_symmetry_A
N1 H1 O4 0.86 2.06 2.8679(15) 155.5 5_544
N2 H2 O1 0.86 2.07 2.9012(14) 163.0 13_655
O4 H4C O3 0.96 1.98 2.8891(14) 156.1 .
O4 H4D O2 0.93 1.87 2.7964(13) 170.1 13_655
